data_1546634
loop_
_publ_author_name
'Varadharajan, E.'
'Ramkumar, V.'
'Scholastica, M. V. B.'
'Augustine, Arul Prasad T.'

_publ_section_title
;
 3-Benzylidene-1'-methyl-4'-phenyldispiro[cyclopentane-1,3'-pyrrolidine-2',1''-acenaphthene]-2,2''-dione
;
_journal_coeditor_code HB4132
_journal_issue 4
_journal_name_full IUCrData
_journal_page_first x170581
_journal_paper_doi 10.1107/S2414314617005818
_journal_volume 2
_journal_year 2017
_chemical_formula_iupac 'C33 H27 N O2'
_chemical_formula_moiety 'C33 H27 N O2'
_chemical_formula_sum 'C33 H27 N O2'
_chemical_formula_weight 469.55
_chemical_name_systematic
3-Benzylidene-1'-methyl-4'-phenyldispiro[cyclopentane-1,3'-pyrrolidine-2',1''-acenaphthene]-2,2''-dione
_space_group_crystal_system orthorhombic
_space_group_IT_number 29
_space_group_name_Hall 'P 2c -2ac'
_space_group_name_H-M_alt 'P c a 21'
_symmetry_space_group_name_Hall 'P 2c -2ac'
_symmetry_space_group_name_H-M 'P c a 21'
_atom_sites_solution_hydrogens geom
_audit_creation_method SHELXL-2014/7
_cell_angle_alpha 90
_cell_angle_beta 90
_cell_angle_gamma 90
_cell_formula_units_Z 4
_cell_length_a 17.5297(8)
_cell_length_b 12.1853(6)
_cell_length_c 12.0781(4)
_cell_measurement_reflns_used 4328
_cell_measurement_temperature 296(2)
_cell_measurement_theta_max 24.22
_cell_measurement_theta_min 2.32
_cell_volume 2579.94(19)
_computing_cell_refinement
;
SAINT (Bruker, 2004)
;
_computing_data_collection
;
APEX2 (Bruker, 2004)
;
_computing_data_reduction
;
SAINT (Bruker, 2004)
;
_computing_molecular_graphics
;
SHELXTL (Sheldrick, 2008)
;
_computing_publication_material
;
SHELXTL (Sheldrick, 2008)
;
_computing_structure_refinement
;
SHELXL2014 (Sheldrick, 2015)
;
_computing_structure_solution
;
SHELXS97 (Sheldrick, 2008)
;
_diffrn_ambient_temperature 296(2)
_diffrn_measured_fraction_theta_full 0.992
_diffrn_measured_fraction_theta_max 0.992
_diffrn_measurement_device_type 'Bruker APEXII CCD'
_diffrn_measurement_method '\f and \w scans'
_diffrn_radiation_type MoK\a
_diffrn_radiation_wavelength 0.71073
_diffrn_reflns_av_R_equivalents 0.0186
_diffrn_reflns_limit_h_max 15
_diffrn_reflns_limit_h_min -20
_diffrn_reflns_limit_k_max 13
_diffrn_reflns_limit_k_min -14
_diffrn_reflns_limit_l_max 14
_diffrn_reflns_limit_l_min -9
_diffrn_reflns_number 10708
_diffrn_reflns_theta_full 24.999
_diffrn_reflns_theta_max 24.999
_diffrn_reflns_theta_min 2.035
_exptl_absorpt_coefficient_mu 0.075
_exptl_absorpt_correction_T_max 0.989
_exptl_absorpt_correction_T_min 0.982
_exptl_absorpt_correction_type multi-scan
_exptl_absorpt_process_details
;
(SADABS; Bruker, 2004)
;
_exptl_crystal_colour brown
_exptl_crystal_density_diffrn 1.209
_exptl_crystal_description block
_exptl_crystal_F_000 992
_exptl_crystal_size_max 0.250
_exptl_crystal_size_mid 0.220
_exptl_crystal_size_min 0.150
_refine_diff_density_max 0.108
_refine_diff_density_min -0.123
_refine_ls_extinction_coef 0.0048(8)
_refine_ls_extinction_expression Fc^*^=kFc[1+0.001xFc^2^\l^3^/sin(2\q)]^-1/4^
_refine_ls_extinction_method
;
SHELXL2014 (Sheldrick, 2015)
;
_refine_ls_goodness_of_fit_ref 1.039
_refine_ls_hydrogen_treatment constr
_refine_ls_matrix_type full
_refine_ls_number_parameters 327
_refine_ls_number_reflns 3713
_refine_ls_number_restraints 1
_refine_ls_restrained_S_all 1.039
_refine_ls_R_factor_all 0.0437
_refine_ls_R_factor_gt 0.0340
_refine_ls_shift/su_max 0.000
_refine_ls_shift/su_mean 0.000
_refine_ls_structure_factor_coef Fsqd
_refine_ls_weighting_details 'w=1/[\s^2^(Fo^2^)+(0.0381P)^2^+0.3666P] where P=(Fo^2^+2Fc^2^)/3'
_refine_ls_weighting_scheme calc
_refine_ls_wR_factor_gt 0.0782
_refine_ls_wR_factor_ref 0.0843
_reflns_number_gt 3171
_reflns_number_total 3713
_reflns_threshold_expression 'I > 2\s(I)'
_cod_data_source_file hb4132sup1.cif
_cod_data_source_block I
_cod_database_code 1546634
_shelx_space_group_comment
;
The symmetry employed for this shelxl refinement is uniquely defined
by the following loop, which should always be used as a source of
symmetry information in preference to the above space-group names.
They are only intended as comments.
;
_shelx_estimated_absorpt_t_min 0.982
_shelx_estimated_absorpt_t_max 0.989

loop_
_space_group_symop_operation_xyz
'x, y, z'
'-x, -y, z+1/2'
'x+1/2, -y, z'
'-x+1/2, y, z+1/2'

loop_
_atom_site_type_symbol
_atom_site_label
_atom_site_fract_x
_atom_site_fract_y
_atom_site_fract_z
_atom_site_U_iso_or_equiv
_atom_site_adp_type
_atom_site_calc_flag
_atom_site_occupancy
C C1 0.93571(16) 0.8127(2) 0.6740(3) 0.0534(7) Uani d 1
C C2 0.99936(17) 0.7622(3) 0.6124(3) 0.0644(10) Uani d 1
C C3 1.0435(2) 0.7980(4) 0.5260(3) 0.0979(14) Uani d 1
H H3 1.0345 0.8652 0.4920 0.117 Uiso calc 1
C C4 1.1031(3) 0.7283(7) 0.4908(5) 0.141(3) Uani d 1
H H4 1.1346 0.7512 0.4334 0.169 Uiso calc 1
C C5 1.1157(3) 0.6286(7) 0.5380(6) 0.144(3) Uani d 1
H H5 1.1542 0.5843 0.5093 0.173 Uiso calc 1
C C6 1.0732(2) 0.5901(5) 0.6282(4) 0.0980(16) Uani d 1
C C7 1.0820(3) 0.4918(5) 0.6910(6) 0.127(2) Uani d 1
H H7 1.1192 0.4411 0.6713 0.153 Uiso calc 1
C C8 1.0367(3) 0.4721(4) 0.7787(6) 0.123(2) Uani d 1
H H8 1.0448 0.4085 0.8196 0.147 Uiso calc 1
C C9 0.9774(2) 0.5434(3) 0.8115(4) 0.0817(11) Uani d 1
H H9 0.9474 0.5274 0.8730 0.098 Uiso calc 1
C C10 0.96486(15) 0.6368(2) 0.7509(3) 0.0565(8) Uani d 1
C C11 1.01347(16) 0.6597(3) 0.6619(3) 0.0663(10) Uani d 1
C C12 0.90674(14) 0.7280(2) 0.7623(2) 0.0438(6) Uani d 1
C C13 0.82020(13) 0.6964(2) 0.7387(2) 0.0364(6) Uani d 1
C C14 0.77458(14) 0.7685(2) 0.8232(2) 0.0418(6) Uani d 1
H H14 0.7537 0.7180 0.8786 0.050 Uiso calc 1
C C15 0.83459(16) 0.8372(2) 0.8822(3) 0.0551(8) Uani d 1
H H15A 0.8415 0.9074 0.8457 0.066 Uiso calc 1
H H15B 0.8206 0.8498 0.9589 0.066 Uiso calc 1
C C16 0.79650(16) 0.7002(2) 0.6165(2) 0.0411(6) Uani d 1
H H16A 0.7416 0.7082 0.6099 0.049 Uiso calc 1
H H16B 0.8208 0.7615 0.5793 0.049 Uiso calc 1
C C17 0.82258(16) 0.5913(2) 0.5654(2) 0.0433(6) Uani d 1
H H17A 0.7896 0.5702 0.5045 0.052 Uiso calc 1
H H17B 0.8746 0.5966 0.5386 0.052 Uiso calc 1
C C18 0.81684(13) 0.5107(2) 0.6590(2) 0.0396(6) Uani d 1
C C19 0.81010(14) 0.5735(2) 0.7635(2) 0.0402(6) Uani d 1
C C20 0.81731(15) 0.4010(2) 0.6616(3) 0.0479(7) Uani d 1
H H20 0.8139 0.3711 0.7322 0.057 Uiso calc 1
C C21 0.82230(16) 0.3197(2) 0.5728(3) 0.0508(7) Uani d 1
C C22 0.82514(16) 0.3441(2) 0.4606(3) 0.0554(8) Uani d 1
H H22 0.8268 0.4171 0.4383 0.066 Uiso calc 1
C C23 0.82559(18) 0.2628(3) 0.3820(3) 0.0674(9) Uani d 1
H H23 0.8258 0.2812 0.3072 0.081 Uiso calc 1
C C24 0.8257(2) 0.1547(3) 0.4131(4) 0.0839(12) Uani d 1
H H24 0.8261 0.0996 0.3598 0.101 Uiso calc 1
C C25 0.8253(3) 0.1285(3) 0.5224(4) 0.0994(15) Uani d 1
H H25 0.8266 0.0552 0.5437 0.119 Uiso calc 1
C C26 0.8230(2) 0.2089(3) 0.6015(3) 0.0809(12) Uani d 1
H H26 0.8218 0.1892 0.6758 0.097 Uiso calc 1
C C27 0.70803(15) 0.8330(2) 0.7781(2) 0.0419(6) Uani d 1
C C28 0.63472(17) 0.8051(3) 0.8076(3) 0.0578(8) Uani d 1
H H28 0.6266 0.7474 0.8567 0.069 Uiso calc 1
C C29 0.57249(19) 0.8620(3) 0.7648(3) 0.0754(10) Uani d 1
H H29 0.5232 0.8410 0.7841 0.091 Uiso calc 1
C C30 0.5834(2) 0.9485(3) 0.6946(3) 0.0693(10) Uani d 1
H H30 0.5418 0.9867 0.6663 0.083 Uiso calc 1
C C31 0.6562(2) 0.9785(2) 0.6660(3) 0.0652(9) Uani d 1
H H31 0.6641 1.0378 0.6188 0.078 Uiso calc 1
C C32 0.71770(17) 0.9211(2) 0.7069(3) 0.0532(8) Uani d 1
H H32 0.7667 0.9419 0.6864 0.064 Uiso calc 1
C C33 0.97241(19) 0.8233(3) 0.9159(3) 0.0843(12) Uani d 1
H H33A 0.9665 0.8398 0.9932 0.126 Uiso calc 1
H H33B 0.9814 0.8900 0.8756 0.126 Uiso calc 1
H H33C 1.0149 0.7746 0.9062 0.126 Uiso calc 1
N N1 0.90293(13) 0.7708(2) 0.8745(2) 0.0535(6) Uani d 1
O O1 0.91109(12) 0.90536(17) 0.6635(2) 0.0719(7) Uani d 1
O O2 0.79755(12) 0.53556(15) 0.85476(16) 0.0554(5) Uani d 1

loop_
_atom_site_aniso_label
_atom_site_aniso_U_11
_atom_site_aniso_U_22
_atom_site_aniso_U_33
_atom_site_aniso_U_12
_atom_site_aniso_U_13
_atom_site_aniso_U_23
C1 0.0431(16) 0.0577(18) 0.0594(19) -0.0134(14) 0.0008(15) -0.0130(16)
C2 0.0444(18) 0.091(3) 0.058(2) -0.0234(17) 0.0139(16) -0.0315(18)
C3 0.074(3) 0.147(4) 0.072(3) -0.048(3) 0.027(2) -0.039(3)
C4 0.085(4) 0.232(7) 0.106(5) -0.066(5) 0.055(3) -0.092(5)
C5 0.058(3) 0.224(7) 0.151(6) -0.016(4) 0.025(3) -0.129(6)
C6 0.0384(19) 0.135(4) 0.120(4) 0.006(2) -0.001(2) -0.081(3)
C7 0.062(3) 0.119(4) 0.201(7) 0.045(3) -0.025(4) -0.076(4)
C8 0.077(3) 0.097(3) 0.194(6) 0.048(3) -0.049(4) -0.033(4)
C9 0.056(2) 0.076(2) 0.112(3) 0.0186(17) -0.028(2) -0.005(2)
C10 0.0371(16) 0.0611(19) 0.071(2) 0.0054(13) -0.0108(16) -0.0189(17)
C11 0.0342(16) 0.086(2) 0.079(2) -0.0023(15) -0.0017(17) -0.046(2)
C12 0.0372(16) 0.0470(15) 0.0470(16) 0.0022(11) 0.0013(12) -0.0076(13)
C13 0.0350(14) 0.0370(13) 0.0371(14) 0.0017(11) 0.0027(11) -0.0002(11)
C14 0.0395(15) 0.0442(15) 0.0416(15) 0.0015(12) 0.0075(13) 0.0003(12)
C15 0.0541(18) 0.0648(19) 0.0465(17) 0.0049(15) 0.0007(14) -0.0191(15)
C16 0.0447(15) 0.0361(14) 0.0425(15) 0.0009(12) -0.0001(12) 0.0020(11)
C17 0.0496(16) 0.0405(14) 0.0398(15) -0.0002(12) -0.0049(12) 0.0014(12)
C18 0.0358(13) 0.0397(14) 0.0434(15) 0.0012(11) -0.0023(12) 0.0016(13)
C19 0.0335(14) 0.0443(15) 0.0429(17) 0.0050(11) -0.0012(12) 0.0037(14)
C20 0.0503(16) 0.0417(15) 0.0516(17) 0.0034(12) 0.0024(14) 0.0045(15)
C21 0.0454(17) 0.0412(15) 0.066(2) 0.0016(13) 0.0075(14) -0.0016(15)
C22 0.0570(19) 0.0480(17) 0.061(2) 0.0102(14) 0.0029(16) -0.0055(16)
C23 0.064(2) 0.069(2) 0.069(2) 0.0068(17) 0.0054(17) -0.0149(19)
C24 0.085(3) 0.062(2) 0.104(3) -0.0154(18) 0.032(2) -0.036(2)
C25 0.152(4) 0.0392(19) 0.107(4) -0.009(2) 0.050(3) -0.012(2)
C26 0.121(3) 0.0409(19) 0.081(3) -0.0010(19) 0.028(2) 0.0016(18)
C27 0.0426(16) 0.0373(14) 0.0457(16) 0.0053(11) 0.0030(12) -0.0080(12)
C28 0.0470(18) 0.0608(19) 0.066(2) 0.0016(14) 0.0020(15) 0.0001(16)
C29 0.0418(19) 0.098(3) 0.087(3) 0.0081(17) -0.0003(18) -0.008(2)
C30 0.067(2) 0.074(2) 0.067(2) 0.0315(18) -0.0118(17) -0.0145(19)
C31 0.080(2) 0.0495(18) 0.066(2) 0.0205(16) -0.0039(19) -0.0029(17)
C32 0.0540(18) 0.0440(16) 0.0617(19) 0.0068(14) 0.0035(14) -0.0021(14)
C33 0.053(2) 0.120(3) 0.080(3) 0.001(2) -0.0162(19) -0.041(2)
N1 0.0401(13) 0.0727(16) 0.0476(14) 0.0061(12) -0.0071(11) -0.0186(12)
O1 0.0697(15) 0.0557(13) 0.0903(17) -0.0123(11) 0.0091(13) 0.0087(13)
O2 0.0716(13) 0.0508(12) 0.0438(12) 0.0039(10) 0.0067(10) 0.0085(9)

loop_
_atom_type_symbol
_atom_type_description
_atom_type_scat_dispersion_real
_atom_type_scat_dispersion_imag
_atom_type_scat_source
C C 0.0033 0.0016 'International Tables Vol C Tables 4.2.6.8 and 6.1.1.4'
H H 0.0000 0.0000 'International Tables Vol C Tables 4.2.6.8 and 6.1.1.4'
N N 0.0061 0.0033 'International Tables Vol C Tables 4.2.6.8 and 6.1.1.4'
O O 0.0106 0.0060 'International Tables Vol C Tables 4.2.6.8 and 6.1.1.4'

loop_
_geom_angle_atom_site_label_1
_geom_angle_atom_site_label_2
_geom_angle_atom_site_label_3
_geom_angle
O1 C1 C2 127.1(3)
O1 C1 C12 124.6(3)
C2 C1 C12 108.2(3)
C3 C2 C11 120.5(4)
C3 C2 C1 132.7(4)
C11 C2 C1 106.8(3)
C2 C3 C4 117.1(5)
C2 C3 H3 121.4
C4 C3 H3 121.4
C5 C4 C3 122.1(6)
C5 C4 H4 119.0
C3 C4 H4 119.0
C4 C5 C6 122.6(5)
C4 C5 H5 118.7
C6 C5 H5 118.7
C5 C6 C11 114.8(6)
C5 C6 C7 129.6(5)
C11 C6 C7 115.6(5)
C8 C7 C6 120.3(4)
C8 C7 H7 119.8
C6 C7 H7 119.8
C7 C8 C9 123.1(5)
C7 C8 H8 118.5
C9 C8 H8 118.5
C10 C9 C8 118.6(5)
C10 C9 H9 120.7
C8 C9 H9 120.7
C9 C10 C11 118.6(3)
C9 C10 C12 132.0(3)
C11 C10 C12 109.4(3)
C10 C11 C2 113.3(3)
C10 C11 C6 123.7(4)
C2 C11 C6 122.9(4)
N1 C12 C10 112.2(2)
N1 C12 C1 114.4(2)
C10 C12 C1 101.7(2)
N1 C12 C13 102.1(2)
C10 C12 C13 116.6(2)
C1 C12 C13 110.3(2)
C16 C13 C19 100.7(2)
C16 C13 C14 118.2(2)
C19 C13 C14 111.1(2)
C16 C13 C12 115.1(2)
C19 C13 C12 108.09(19)
C14 C13 C12 103.56(19)
C27 C14 C15 114.7(2)
C27 C14 C13 116.8(2)
C15 C14 C13 105.1(2)
C27 C14 H14 106.5
C15 C14 H14 106.5
C13 C14 H14 106.5
N1 C15 C14 103.5(2)
N1 C15 H15A 111.1
C14 C15 H15A 111.1
N1 C15 H15B 111.1
C14 C15 H15B 111.1
H15A C15 H15B 109.0
C17 C16 C13 106.3(2)
C17 C16 H16A 110.5
C13 C16 H16A 110.5
C17 C16 H16B 110.5
C13 C16 H16B 110.5
H16A C16 H16B 108.7
C18 C17 C16 104.1(2)
C18 C17 H17A 110.9
C16 C17 H17A 110.9
C18 C17 H17B 110.9
C16 C17 H17B 110.9
H17A C17 H17B 109.0
C20 C18 C19 119.8(3)
C20 C18 C17 132.1(3)
C19 C18 C17 108.0(2)
O2 C19 C18 126.2(2)
O2 C19 C13 124.6(2)
C18 C19 C13 109.2(2)
C18 C20 C21 131.3(3)
C18 C20 H20 114.3
C21 C20 H20 114.3
C22 C21 C26 116.7(3)
C22 C21 C20 125.0(3)
C26 C21 C20 118.3(3)
C23 C22 C21 121.5(3)
C23 C22 H22 119.3
C21 C22 H22 119.3
C24 C23 C22 120.2(4)
C24 C23 H23 119.9
C22 C23 H23 119.9
C25 C24 C23 119.5(3)
C25 C24 H24 120.2
C23 C24 H24 120.2
C24 C25 C26 120.7(4)
C24 C25 H25 119.7
C26 C25 H25 119.7
C25 C26 C21 121.4(4)
C25 C26 H26 119.3
C21 C26 H26 119.3
C28 C27 C32 117.8(3)
C28 C27 C14 120.0(2)
C32 C27 C14 122.2(2)
C27 C28 C29 120.8(3)
C27 C28 H28 119.6
C29 C28 H28 119.6
C30 C29 C28 120.3(3)
C30 C29 H29 119.8
C28 C29 H29 119.8
C29 C30 C31 119.5(3)
C29 C30 H30 120.2
C31 C30 H30 120.2
C30 C31 C32 120.1(3)
C30 C31 H31 119.9
C32 C31 H31 119.9
C31 C32 C27 121.4(3)
C31 C32 H32 119.3
C27 C32 H32 119.3
N1 C33 H33A 109.5
N1 C33 H33B 109.5
H33A C33 H33B 109.5
N1 C33 H33C 109.5
H33A C33 H33C 109.5
H33B C33 H33C 109.5
C15 N1 C12 107.4(2)
C15 N1 C33 114.9(2)
C12 N1 C33 115.9(2)

loop_
_geom_bond_atom_site_label_1
_geom_bond_atom_site_label_2
_geom_bond_distance
C1 O1 1.216(3)
C1 C2 1.476(4)
C1 C12 1.568(4)
C2 C3 1.370(5)
C2 C11 1.406(5)
C3 C4 1.412(8)
C3 H3 0.9300
C4 C5 1.360(9)
C4 H4 0.9300
C5 C6 1.401(9)
C5 H5 0.9300
C6 C11 1.408(5)
C6 C7 1.426(8)
C7 C8 1.345(8)
C7 H7 0.9300
C8 C9 1.412(6)
C8 H8 0.9300
C9 C10 1.370(5)
C9 H9 0.9300
C10 C11 1.400(5)
C10 C12 1.514(4)
C12 N1 1.454(3)
C12 C13 1.591(3)
C13 C16 1.534(4)
C13 C19 1.538(4)
C13 C14 1.567(4)
C14 C27 1.508(4)
C14 C15 1.522(4)
C14 H14 0.9800
C15 N1 1.449(4)
C15 H15A 0.9700
C15 H15B 0.9700
C16 C17 1.533(4)
C16 H16A 0.9700
C16 H16B 0.9700
C17 C18 1.501(4)
C17 H17A 0.9700
C17 H17B 0.9700
C18 C20 1.338(3)
C18 C19 1.480(4)
C19 O2 1.216(3)
C20 C21 1.462(4)
C20 H20 0.9300
C21 C22 1.388(4)
C21 C26 1.394(4)
C22 C23 1.372(4)
C22 H22 0.9300
C23 C24 1.371(5)
C23 H23 0.9300
C24 C25 1.357(6)
C24 H24 0.9300
C25 C26 1.369(5)
C25 H25 0.9300
C26 H26 0.9300
C27 C28 1.376(4)
C27 C32 1.386(4)
C28 C29 1.392(4)
C28 H28 0.9300
C29 C30 1.366(5)
C29 H29 0.9300
C30 C31 1.372(5)
C30 H30 0.9300
C31 C32 1.376(4)
C31 H31 0.9300
C32 H32 0.9300
C33 N1 1.464(4)
C33 H33A 0.9600
C33 H33B 0.9600
C33 H33C 0.9600

loop_
_geom_hbond_atom_site_label_D
_geom_hbond_atom_site_label_H
_geom_hbond_atom_site_label_A
_geom_hbond_site_symmetry_A
_geom_hbond_distance_DH
_geom_hbond_distance_HA
_geom_hbond_distance_DA
_geom_hbond_angle_DHA
C32 H32 O1 . 0.93 2.58 3.436(4) 152
C5 H5 O2 2_764 0.93 2.52 3.348(8) 149
C17 H17A O2 4_654 0.97 2.40 3.372(3) 174

loop_
_geom_torsion_atom_site_label_1
_geom_torsion_atom_site_label_2
_geom_torsion_atom_site_label_3
_geom_torsion_atom_site_label_4
_geom_torsion
O1 C1 C2 C3 -5.0(6)
C12 C1 C2 C3 178.1(3)
O1 C1 C2 C11 172.8(3)
C12 C1 C2 C11 -4.1(3)
C11 C2 C3 C4 -0.6(5)
C1 C2 C3 C4 176.9(4)
C2 C3 C4 C5 1.5(8)
C3 C4 C5 C6 -3.1(10)
C4 C5 C6 C11 3.6(8)
C4 C5 C6 C7 -175.9(6)
C5 C6 C7 C8 177.1(5)
C11 C6 C7 C8 -2.4(7)
C6 C7 C8 C9 2.1(8)
C7 C8 C9 C10 0.5(7)
C8 C9 C10 C11 -2.6(5)
C8 C9 C10 C12 179.1(3)
C9 C10 C11 C2 -174.6(3)
C12 C10 C11 C2 4.1(3)
C9 C10 C11 C6 2.3(5)
C12 C10 C11 C6 -179.1(3)
C3 C2 C11 C10 178.3(3)
C1 C2 C11 C10 0.2(3)
C3 C2 C11 C6 1.3(5)
C1 C2 C11 C6 -176.7(3)
C5 C6 C11 C10 -179.3(4)
C7 C6 C11 C10 0.2(5)
C5 C6 C11 C2 -2.7(5)
C7 C6 C11 C2 176.8(3)
C9 C10 C12 N1 49.6(4)
C11 C10 C12 N1 -128.8(3)
C9 C10 C12 C1 172.3(3)
C11 C10 C12 C1 -6.1(3)
C9 C10 C12 C13 -67.7(4)
C11 C10 C12 C13 113.9(3)
O1 C1 C12 N1 -49.6(4)
C2 C1 C12 N1 127.4(2)
O1 C1 C12 C10 -170.9(3)
C2 C1 C12 C10 6.1(3)
O1 C1 C12 C13 64.8(4)
C2 C1 C12 C13 -118.2(2)
N1 C12 C13 C16 152.4(2)
C10 C12 C13 C16 -84.9(3)
C1 C12 C13 C16 30.5(3)
N1 C12 C13 C19 -96.0(2)
C10 C12 C13 C19 26.7(3)
C1 C12 C13 C19 142.0(2)
N1 C12 C13 C14 21.9(2)
C10 C12 C13 C14 144.7(2)
C1 C12 C13 C14 -100.0(2)
C16 C13 C14 C27 2.6(3)
C19 C13 C14 C27 -113.1(2)
C12 C13 C14 C27 131.1(2)
C16 C13 C14 C15 -125.8(2)
C19 C13 C14 C15 118.6(2)
C12 C13 C14 C15 2.7(3)
C27 C14 C15 N1 -156.4(2)
C13 C14 C15 N1 -26.7(3)
C19 C13 C16 C17 -34.0(3)
C14 C13 C16 C17 -155.1(2)
C12 C13 C16 C17 82.0(3)
C13 C16 C17 C18 31.4(3)
C16 C17 C18 C20 165.0(3)
C16 C17 C18 C19 -15.4(3)
C20 C18 C19 O2 -7.3(4)
C17 C18 C19 O2 173.0(3)
C20 C18 C19 C13 173.6(2)
C17 C18 C19 C13 -6.1(3)
C16 C13 C19 O2 -154.5(2)
C14 C13 C19 O2 -28.4(3)
C12 C13 C19 O2 84.5(3)
C16 C13 C19 C18 24.6(2)
C14 C13 C19 C18 150.6(2)
C12 C13 C19 C18 -96.4(2)
C19 C18 C20 C21 179.2(3)
C17 C18 C20 C21 -1.3(5)
C18 C20 C21 C22 -2.4(5)
C18 C20 C21 C26 178.8(3)
C26 C21 C22 C23 2.4(4)
C20 C21 C22 C23 -176.4(3)
C21 C22 C23 C24 -2.1(5)
C22 C23 C24 C25 0.1(6)
C23 C24 C25 C26 1.5(7)
C24 C25 C26 C21 -1.1(7)
C22 C21 C26 C25 -0.8(5)
C20 C21 C26 C25 178.1(4)
C15 C14 C27 C28 -125.1(3)
C13 C14 C27 C28 111.3(3)
C15 C14 C27 C32 54.9(4)
C13 C14 C27 C32 -68.8(3)
C32 C27 C28 C29 1.6(4)
C14 C27 C28 C29 -178.5(3)
C27 C28 C29 C30 -1.5(5)
C28 C29 C30 C31 0.4(5)
C29 C30 C31 C32 0.7(5)
C30 C31 C32 C27 -0.6(5)
C28 C27 C32 C31 -0.6(4)
C14 C27 C32 C31 179.5(3)
C14 C15 N1 C12 43.6(3)
C14 C15 N1 C33 174.2(3)
C10 C12 N1 C15 -166.6(2)
C1 C12 N1 C15 78.1(3)
C13 C12 N1 C15 -41.0(3)
C10 C12 N1 C33 63.3(3)
C1 C12 N1 C33 -51.9(3)
C13 C12 N1 C33 -171.0(3)

_cod_database_fobs_code 1546634
